data_7012202
loop_
_publ_author_name
'Muhammad S. Khan'
'Mohammed K. Al-Suti'
'Muna R. A. Al-Mandhary'
'Birte Ahrens'
'Jens K. Bjernemose'
'Mary F. Mahon'
'Louise Male'
'Paul R. Raithby'
'Richard H. Friend'
'Anna K\"ohler'
'Joanne S. Wilson'

_publ_section_title
;
 Synthesis and characterisation of new acetylide-functionalised
 aromatic and hetero-aromatic ligands and their dinuclear platinum
 complexes
;
_journal_issue 1
_journal_name_full 'Dalton Trans.'
_journal_page_first 65
_journal_page_last 73
_journal_paper_doi 10.1039/b208494e
_journal_year 2003
_chemical_formula_sum 'C60 H82 N2 P4 Pt2'
_chemical_formula_weight 1345.34
_chemical_name_systematic
;
?
;
_space_group_IT_number 14
_symmetry_cell_setting monoclinic
_symmetry_space_group_name_Hall '-P 2ybc'
_symmetry_space_group_name_H-M 'P 1 21/c 1'
_atom_sites_solution_hydrogens geom
_atom_sites_solution_primary direct
_atom_sites_solution_secondary difmap
_audit_creation_method SHELXL-97
_cell_angle_alpha 90.00
_cell_angle_beta 95.7930(10)
_cell_angle_gamma 90.00
_cell_formula_units_Z 4
_cell_length_a 9.33060(10)
_cell_length_b 35.3016(4)
_cell_length_c 18.0831(2)
_cell_measurement_reflns_used 31318
_cell_measurement_temperature 150(2)
_cell_measurement_theta_max 27.48
_cell_measurement_theta_min 2.91
_cell_volume 5925.89(11)
_computing_cell_refinement 'Nonius Supergui'
_computing_data_collection 'Nonius Supergui'
_computing_data_reduction Maxus
_computing_molecular_graphics WinGX
_computing_publication_material WinGX
_computing_structure_refinement 'SHELXL-97 (Sheldrick, 1997)'
_computing_structure_solution 'DirDif 99'
_diffrn_ambient_temperature 150(2)
_diffrn_measured_fraction_theta_full 0.924
_diffrn_measured_fraction_theta_max 0.924
_diffrn_measurement_device_type 'Kappa CCD Diffractometer'
_diffrn_measurement_method '0.6 degree images'
_diffrn_radiation_monochromator graphite
_diffrn_radiation_source 'fine-focus sealed tube'
_diffrn_radiation_type MoK\a
_diffrn_radiation_wavelength 0.71073
_diffrn_reflns_av_R_equivalents 0.0593
_diffrn_reflns_av_sigmaI/netI 0.0735
_diffrn_reflns_limit_h_max 11
_diffrn_reflns_limit_h_min -11
_diffrn_reflns_limit_k_max 45
_diffrn_reflns_limit_k_min -45
_diffrn_reflns_limit_l_max 23
_diffrn_reflns_limit_l_min -22
_diffrn_reflns_number 30974
_diffrn_reflns_theta_full 27.46
_diffrn_reflns_theta_max 27.46
_diffrn_reflns_theta_min 2.93
_exptl_absorpt_coefficient_mu 4.861
_exptl_absorpt_correction_T_max 0.6421
_exptl_absorpt_correction_T_min 0.3233
_exptl_absorpt_correction_type 'Sortav, Blessing 1995'
_exptl_crystal_colour Orange
_exptl_crystal_density_diffrn 1.508
_exptl_crystal_density_method 'not measured'
_exptl_crystal_description Needle
_exptl_crystal_F_000 2688
_exptl_crystal_size_max 0.30
_exptl_crystal_size_mid 0.10
_exptl_crystal_size_min 0.10
_refine_diff_density_max 1.881
_refine_diff_density_min -0.784
_refine_diff_density_rms 0.138
_refine_ls_extinction_method none
_refine_ls_goodness_of_fit_ref 1.047
_refine_ls_hydrogen_treatment mixed
_refine_ls_matrix_type full
_refine_ls_number_parameters 611
_refine_ls_number_reflns 12537
_refine_ls_number_restraints 0
_refine_ls_restrained_S_all 1.047
_refine_ls_R_factor_all 0.0735
_refine_ls_R_factor_gt 0.0451
_refine_ls_shift/su_max 0.001
_refine_ls_shift/su_mean 0.000
_refine_ls_structure_factor_coef Fsqd
_refine_ls_weighting_details 'calc w=1/[\s^2^(Fo^2^)+(0.0221P)^2^+12.3894P] where P=(Fo^2^+2Fc^2^)/3'
_refine_ls_weighting_scheme calc
_refine_ls_wR_factor_gt 0.0816
_refine_ls_wR_factor_ref 0.0893
_reflns_number_gt 9359
_reflns_number_total 12537
_reflns_threshold_expression >2sigma(I)
_cod_data_source_file b208494e.txt
_cod_data_source_block k01prr4
_cod_depositor_comments
;
The following automatic conversions were performed:
'_symmetry_cell_setting' value 'Monoclinic' changed to 'monoclinic'
according to '/home/saulius/struct/CIF-dictionaries/cif_core.dic'
dictionary named 'cif_core.dic' version 2.4.1 from 2010-06-29.

Automatic conversion script
Id: cif_fix_enum 1527 2010-12-29 10:47:43Z saulius 
;
_cod_original_cell_volume 5925.88(11)
_cod_original_sg_symbol_H-M P2(1)/c
_cod_database_code 7012202

loop_
_symmetry_equiv_pos_as_xyz
'x, y, z'
'-x, y+1/2, -z+1/2'
'-x, -y, -z'
'x, -y-1/2, z-1/2'

loop_
_atom_site_label
_atom_site_type_symbol
_atom_site_fract_x
_atom_site_fract_y
_atom_site_fract_z
_atom_site_U_iso_or_equiv
_atom_site_adp_type
_atom_site_occupancy
_atom_site_symmetry_multiplicity
_atom_site_calc_flag
_atom_site_refinement_flags
_atom_site_disorder_assembly
_atom_site_disorder_group
Pt1 Pt 0.95075(2) 0.200547(7) 0.615975(11) 0.02516(7) Uani 1 1 d . . .
Pt2 Pt 0.08980(2) 0.091187(7) 0.117628(11) 0.02823(7) Uani 1 1 d . A .
P1 P 0.80443(16) 0.18719(5) 0.70673(8) 0.0303(4) Uani 1 1 d . . .
P2 P 1.10251(16) 0.21370(5) 0.52739(8) 0.0323(4) Uani 1 1 d . . .
P3 P -0.06728(16) 0.07425(5) 0.20113(8) 0.0340(4) Uani 1 1 d . . .
P4 P 0.25779(17) 0.10338(5) 0.03676(8) 0.0332(4) Uani 1 1 d . . .
N1 N 0.5254(5) 0.10302(15) 0.5234(2) 0.0293(11) Uani 1 1 d . . .
N2 N 0.3503(5) 0.06823(14) 0.4078(2) 0.0283(11) Uani 1 1 d . . .
C1 C 1.2838(7) 0.2704(2) 0.7940(3) 0.0448(18) Uani 1 1 d . . .
H1 H 1.3492 0.2840 0.8278 0.054 Uiso 1 1 calc R . .
C2 C 1.2890(6) 0.2316(2) 0.7914(3) 0.0428(17) Uani 1 1 d . . .
H2 H 1.3580 0.2184 0.8240 0.051 Uiso 1 1 calc R . .
C3 C 1.1942(6) 0.21129(19) 0.7416(3) 0.0357(15) Uani 1 1 d . . .
H3 H 1.2015 0.1845 0.7401 0.043 Uiso 1 1 calc R . .
C4 C 1.0881(5) 0.22965(18) 0.6936(3) 0.0265(13) Uani 1 1 d . . .
C5 C 1.0865(6) 0.26882(19) 0.6984(3) 0.0364(15) Uani 1 1 d . . .
H5 H 1.0163 0.2823 0.6670 0.044 Uiso 1 1 calc R . .
C6 C 1.1821(7) 0.2896(2) 0.7468(3) 0.0403(16) Uani 1 1 d . . .
H6 H 1.1777 0.3165 0.7475 0.048 Uiso 1 1 calc R . .
C7 C 0.8119(6) 0.17465(18) 0.5394(3) 0.0298(14) Uani 1 1 d . . .
C8 C 0.7239(6) 0.16109(16) 0.4939(3) 0.0258(13) Uani 1 1 d . . .
C9 C 0.6206(6) 0.14571(17) 0.4370(3) 0.0268(13) Uani 1 1 d . . .
C10 C 0.5257(6) 0.11578(17) 0.4526(3) 0.0270(13) Uani 1 1 d . . .
C11 C 0.4292(5) 0.09944(17) 0.3944(3) 0.0249(13) Uani 1 1 d . . .
C12 C 0.4184(6) 0.11599(18) 0.3215(3) 0.0275(13) Uani 1 1 d . . .
C13 C 0.5083(6) 0.14620(18) 0.3096(3) 0.0316(14) Uani 1 1 d . . .
H13 H 0.5020 0.1578 0.2620 0.038 Uiso 1 1 calc R . .
C14 C 0.6084(6) 0.16015(18) 0.3662(3) 0.0317(14) Uani 1 1 d . . .
H14 H 0.6700 0.1803 0.3550 0.038 Uiso 1 1 calc R . .
C15 C 0.4406(6) 0.07392(18) 0.5362(3) 0.0301(14) Uani 1 1 d . . .
C16 C 0.3578(6) 0.05470(17) 0.4763(3) 0.0281(13) Uani 1 1 d . . .
C17 C 0.4355(6) 0.06420(18) 0.6167(3) 0.0346(15) Uani 1 1 d . . .
C18 C 0.3081(7) 0.0662(2) 0.6493(3) 0.0417(17) Uani 1 1 d . . .
H18 H 0.2219 0.0732 0.6200 0.050 Uiso 1 1 calc R . .
C19 C 0.3039(8) 0.0580(2) 0.7233(4) 0.0483(18) Uani 1 1 d . . .
H19 H 0.2158 0.0598 0.7453 0.058 Uiso 1 1 calc R . .
C20 C 0.4289(9) 0.0473(2) 0.7655(4) 0.057(2) Uani 1 1 d . . .
H20 H 0.4268 0.0416 0.8167 0.068 Uiso 1 1 calc R . .
C21 C 0.5572(8) 0.0450(2) 0.7336(3) 0.0503(19) Uani 1 1 d . . .
H21 H 0.6424 0.0369 0.7625 0.060 Uiso 1 1 calc R . .
C22 C 0.5616(7) 0.0544(2) 0.6592(3) 0.0427(17) Uani 1 1 d . . .
H22 H 0.6504 0.0541 0.6378 0.051 Uiso 1 1 calc R . .
C23 C 0.2794(6) 0.01853(18) 0.4857(3) 0.0335(14) Uani 1 1 d . . .
C24 C 0.3211(7) -0.00823(19) 0.5407(3) 0.0372(15) Uani 1 1 d . . .
H24 H 0.4011 -0.0031 0.5761 0.045 Uiso 1 1 calc R . .
C25 C 0.2481(7) -0.0418(2) 0.5443(4) 0.0449(17) Uani 1 1 d . . .
H25 H 0.2761 -0.0592 0.5832 0.054 Uiso 1 1 calc R . .
C26 C 0.1351(8) -0.0506(2) 0.4925(4) 0.058(2) Uani 1 1 d . . .
H26 H 0.0872 -0.0743 0.4947 0.069 Uiso 1 1 calc R . .
C27 C 0.0922(8) -0.0252(2) 0.4380(4) 0.059(2) Uani 1 1 d . . .
H27 H 0.0141 -0.0313 0.4020 0.071 Uiso 1 1 calc R . .
C28 C 0.1619(7) 0.0096(2) 0.4345(3) 0.0487(19) Uani 1 1 d . . .
H28 H 0.1292 0.0273 0.3971 0.058 Uiso 1 1 calc R . .
C29 C 0.3180(6) 0.10196(17) 0.2610(3) 0.0294(14) Uani 1 1 d . A .
C30 C 0.2392(6) 0.09598(18) 0.2060(3) 0.0298(14) Uani 1 1 d . . .
C31 C -0.0730(6) 0.0912(2) 0.0317(3) 0.0339(15) Uani 1 1 d . . .
C32 C -0.1145(6) 0.0596(2) -0.0122(3) 0.0434(17) Uani 1 1 d . A .
H32 H -0.0644 0.0364 -0.0032 0.052 Uiso 1 1 calc R . .
C33 C -0.2274(7) 0.0615(3) -0.0688(3) 0.054(2) Uani 1 1 d . . .
H33 H -0.2536 0.0394 -0.0970 0.065 Uiso 1 1 calc R A .
C34 C -0.3008(7) 0.0942(3) -0.0844(3) 0.052(2) Uani 1 1 d . A .
H34 H -0.3770 0.0950 -0.1233 0.063 Uiso 1 1 calc R . .
C35 C -0.2639(6) 0.1259(2) -0.0435(3) 0.048(2) Uani 1 1 d . . .
H35 H -0.3157 0.1488 -0.0537 0.057 Uiso 1 1 calc R A .
C36 C -0.1506(6) 0.1249(2) 0.0134(3) 0.0402(17) Uani 1 1 d . A .
H36 H -0.1251 0.1474 0.0404 0.048 Uiso 1 1 calc R . .
C37 C 0.8917(6) 0.1579(2) 0.7805(3) 0.0435(18) Uani 1 1 d . . .
H37A H 0.9762 0.1717 0.8050 0.052 Uiso 1 1 calc R . .
H37B H 0.8238 0.1534 0.8183 0.052 Uiso 1 1 calc R . .
C38 C 0.9401(8) 0.1207(2) 0.7527(4) 0.056(2) Uani 1 1 d . . .
H38A H 0.9861 0.1059 0.7945 0.084 Uiso 1 1 calc R . .
H38B H 1.0092 0.1249 0.7162 0.084 Uiso 1 1 calc R . .
H38C H 0.8567 0.1067 0.7293 0.084 Uiso 1 1 calc R . .
C39 C 0.6365(6) 0.16305(19) 0.6761(3) 0.0364(15) Uani 1 1 d . . .
H39A H 0.5807 0.1793 0.6391 0.044 Uiso 1 1 calc R . .
H39B H 0.6601 0.1394 0.6503 0.044 Uiso 1 1 calc R . .
C40 C 0.5407(7) 0.1529(2) 0.7358(4) 0.0481(19) Uani 1 1 d . . .
H40A H 0.4541 0.1400 0.7132 0.072 Uiso 1 1 calc R . .
H40B H 0.5130 0.1760 0.7608 0.072 Uiso 1 1 calc R . .
H40C H 0.5931 0.1361 0.7723 0.072 Uiso 1 1 calc R . .
C41 C 0.7469(7) 0.2300(2) 0.7556(3) 0.0440(17) Uani 1 1 d . . .
H41A H 0.6889 0.2222 0.7959 0.053 Uiso 1 1 calc R . .
H41B H 0.8331 0.2435 0.7785 0.053 Uiso 1 1 calc R . .
C42 C 0.6574(8) 0.2569(2) 0.7024(4) 0.060(2) Uani 1 1 d . . .
H42A H 0.6287 0.2791 0.7301 0.089 Uiso 1 1 calc R . .
H42B H 0.5713 0.2437 0.6802 0.089 Uiso 1 1 calc R . .
H42C H 0.7154 0.2652 0.6631 0.089 Uiso 1 1 calc R . .
C43 C 1.0961(7) 0.1792(2) 0.4524(4) 0.052(2) Uani 1 1 d . . .
H43A H 0.9976 0.1786 0.4264 0.063 Uiso 1 1 calc R . .
H43B H 1.1629 0.1871 0.4162 0.063 Uiso 1 1 calc R . .
C44 C 1.1367(8) 0.1400(2) 0.4807(5) 0.067(2) Uani 1 1 d . . .
H44A H 1.1319 0.1222 0.4388 0.100 Uiso 1 1 calc R . .
H44B H 1.0697 0.1318 0.5160 0.100 Uiso 1 1 calc R . .
H44C H 1.2349 0.1404 0.5057 0.100 Uiso 1 1 calc R . .
C45 C 1.0613(8) 0.2600(2) 0.4823(4) 0.060(2) Uani 1 1 d . . .
H45A H 1.0965 0.2803 0.5173 0.072 Uiso 1 1 calc R . .
H45B H 1.1151 0.2620 0.4380 0.072 Uiso 1 1 calc R . .
C46 C 0.9080(10) 0.2665(3) 0.4593(5) 0.090(3) Uani 1 1 d . . .
H46A H 0.8954 0.2915 0.4362 0.135 Uiso 1 1 calc R . .
H46B H 0.8537 0.2653 0.5029 0.135 Uiso 1 1 calc R . .
H46C H 0.8724 0.2470 0.4235 0.135 Uiso 1 1 calc R . .
C47 C 1.2939(6) 0.2177(2) 0.5610(4) 0.0476(18) Uani 1 1 d . . .
H47A H 1.3050 0.2389 0.5969 0.057 Uiso 1 1 calc R . .
H47B H 1.3227 0.1942 0.5886 0.057 Uiso 1 1 calc R . .
C48 C 1.3992(7) 0.2240(2) 0.5027(4) 0.055(2) Uani 1 1 d . . .
H48A H 1.4975 0.2257 0.5273 0.083 Uiso 1 1 calc R . .
H48B H 1.3748 0.2476 0.4758 0.083 Uiso 1 1 calc R . .
H48C H 1.3928 0.2028 0.4676 0.083 Uiso 1 1 calc R . .
C49 C -0.0045(7) 0.0323(2) 0.2518(4) 0.057(2) Uani 1 1 d . . .
H49A H 0.0900 0.0379 0.2797 0.069 Uiso 1 1 calc R . .
H49B H -0.0730 0.0261 0.2884 0.069 Uiso 1 1 calc R . .
C50 C 0.0110(10) -0.0015(3) 0.2027(6) 0.102(4) Uani 1 1 d . . .
H50A H 0.0459 -0.0232 0.2333 0.153 Uiso 1 1 calc R . .
H50B H 0.0799 0.0042 0.1668 0.153 Uiso 1 1 calc R . .
H50C H -0.0828 -0.0077 0.1760 0.153 Uiso 1 1 calc R . .
C51 C -0.0801(8) 0.1104(3) 0.2720(4) 0.066(3) Uani 1 1 d . . .
H51A H -0.1461 0.1016 0.3079 0.080 Uiso 1 1 calc R . .
H51B H 0.0161 0.1143 0.2994 0.080 Uiso 1 1 calc R . .
C52 C -0.1348(10) 0.1478(3) 0.2383(5) 0.088(3) Uani 1 1 d . . .
H52A H -0.1399 0.1666 0.2779 0.133 Uiso 1 1 calc R . .
H52B H -0.2310 0.1442 0.2121 0.133 Uiso 1 1 calc R . .
H52C H -0.0689 0.1568 0.2033 0.133 Uiso 1 1 calc R . .
C53 C -0.2526(6) 0.0643(2) 0.1663(3) 0.0419(17) Uani 1 1 d . . .
H53A H -0.2924 0.0870 0.1393 0.050 Uiso 1 1 calc R . .
H53B H -0.2528 0.0435 0.1297 0.050 Uiso 1 1 calc R . .
C54 C -0.3541(7) 0.0535(2) 0.2243(4) 0.0521(19) Uani 1 1 d . . .
H54A H -0.4507 0.0488 0.1996 0.078 Uiso 1 1 calc R . .
H54B H -0.3581 0.0743 0.2601 0.078 Uiso 1 1 calc R . .
H54C H -0.3183 0.0306 0.2505 0.078 Uiso 1 1 calc R . .
C55 C 0.1930(7) 0.1277(2) -0.0489(3) 0.052(2) Uani 1 1 d . A .
H55A H 0.1152 0.1122 -0.0750 0.063 Uiso 1 1 calc R . .
H55B H 0.1496 0.1520 -0.0355 0.063 Uiso 1 1 calc R . .
C56 C 0.3029(7) 0.1360(2) -0.1031(3) 0.058(2) Uani 1 1 d . . .
H56A H 0.2558 0.1492 -0.1467 0.087 Uiso 1 1 calc R A .
H56B H 0.3445 0.1122 -0.1187 0.087 Uiso 1 1 calc R . .
H56C H 0.3795 0.1521 -0.0789 0.087 Uiso 1 1 calc R . .
C57 C 0.4144(6) 0.1299(2) 0.0740(4) 0.051(2) Uani 1 1 d . A .
H57A H 0.4571 0.1175 0.1201 0.061 Uiso 1 1 calc R . .
H57B H 0.4870 0.1294 0.0377 0.061 Uiso 1 1 calc R . .
C58 C 0.3807(9) 0.1711(3) 0.0914(4) 0.074(3) Uani 1 1 d . . .
H58A H 0.4694 0.1840 0.1115 0.111 Uiso 1 1 calc R A .
H58B H 0.3105 0.1719 0.1282 0.111 Uiso 1 1 calc R . .
H58C H 0.3408 0.1839 0.0458 0.111 Uiso 1 1 calc R . .
C59A C 0.3067(17) 0.0584(4) -0.0060(8) 0.045(4) Uiso 0.50 1 d P A 1
H59A H 0.2185 0.0458 -0.0292 0.054 Uiso 0.50 1 calc PR A 1
H59B H 0.3702 0.0636 -0.0454 0.054 Uiso 0.50 1 calc PR A 1
C60A C 0.3851(17) 0.0318(5) 0.0531(8) 0.067(4) Uiso 0.50 1 d P A 1
H60A H 0.4104 0.0081 0.0294 0.100 Uiso 0.50 1 calc PR A 1
H60B H 0.3214 0.0263 0.0917 0.100 Uiso 0.50 1 calc PR A 1
H60C H 0.4729 0.0441 0.0757 0.100 Uiso 0.50 1 calc PR A 1
C59B C 0.3690(15) 0.0605(4) 0.0170(8) 0.038(3) Uiso 0.50 1 d P A 2
H59D H 0.4506 0.0682 -0.0106 0.045 Uiso 0.50 1 calc PR A 2
H59E H 0.4086 0.0486 0.0644 0.045 Uiso 0.50 1 calc PR A 2
C60B C 0.2779(17) 0.0332(5) -0.0272(9) 0.069(5) Uiso 0.50 1 d P A 2
H60D H 0.3351 0.0108 -0.0371 0.104 Uiso 0.50 1 calc PR A 2
H60E H 0.2404 0.0449 -0.0743 0.104 Uiso 0.50 1 calc PR A 2
H60F H 0.1974 0.0257 0.0004 0.104 Uiso 0.50 1 calc PR A 2

loop_
_atom_site_aniso_label
_atom_site_aniso_U_11
_atom_site_aniso_U_22
_atom_site_aniso_U_33
_atom_site_aniso_U_23
_atom_site_aniso_U_13
_atom_site_aniso_U_12
Pt1 0.02498(12) 0.02640(14) 0.02371(11) -0.00130(9) 0.00054(8) -0.00114(9)
Pt2 0.02591(12) 0.03654(16) 0.02160(11) 0.00072(10) -0.00081(8) -0.00309(10)
P1 0.0293(8) 0.0363(11) 0.0256(7) -0.0019(7) 0.0040(6) -0.0034(7)
P2 0.0333(9) 0.0335(11) 0.0309(8) 0.0040(7) 0.0063(7) -0.0003(7)
P3 0.0308(9) 0.0433(12) 0.0279(8) 0.0054(7) 0.0031(6) -0.0031(7)
P4 0.0357(9) 0.0386(11) 0.0261(8) 0.0024(7) 0.0064(6) 0.0004(7)
N1 0.028(3) 0.036(3) 0.024(2) -0.002(2) 0.001(2) -0.001(2)
N2 0.030(3) 0.033(3) 0.023(2) -0.001(2) 0.0051(19) 0.000(2)
C1 0.043(4) 0.056(6) 0.036(4) -0.014(3) 0.007(3) -0.019(4)
C2 0.034(4) 0.055(6) 0.039(4) 0.000(3) -0.005(3) -0.004(3)
C3 0.036(4) 0.036(4) 0.034(3) -0.002(3) 0.001(3) -0.006(3)
C4 0.021(3) 0.035(4) 0.022(3) -0.004(3) -0.002(2) -0.006(2)
C5 0.041(4) 0.037(5) 0.030(3) -0.001(3) 0.000(3) -0.002(3)
C6 0.049(4) 0.031(4) 0.041(4) -0.010(3) 0.006(3) -0.008(3)
C7 0.028(3) 0.035(4) 0.027(3) -0.003(3) 0.001(2) -0.003(3)
C8 0.031(3) 0.023(4) 0.024(3) -0.001(2) 0.007(2) 0.007(2)
C9 0.027(3) 0.026(4) 0.027(3) -0.007(3) 0.005(2) 0.000(2)
C10 0.027(3) 0.030(4) 0.023(3) -0.006(2) -0.001(2) 0.004(3)
C11 0.022(3) 0.028(4) 0.025(3) -0.003(2) 0.003(2) 0.003(2)
C12 0.026(3) 0.033(4) 0.024(3) -0.004(3) 0.001(2) 0.005(3)
C13 0.037(3) 0.030(4) 0.027(3) 0.002(3) 0.002(3) 0.000(3)
C14 0.026(3) 0.036(4) 0.033(3) 0.000(3) 0.002(2) -0.004(3)
C15 0.031(3) 0.031(4) 0.028(3) 0.001(3) 0.003(2) 0.004(3)
C16 0.025(3) 0.029(4) 0.030(3) -0.003(3) 0.002(2) -0.003(3)
C17 0.040(4) 0.036(4) 0.028(3) -0.001(3) 0.003(3) -0.004(3)
C18 0.047(4) 0.042(5) 0.037(3) 0.000(3) 0.009(3) -0.014(3)
C19 0.065(5) 0.043(5) 0.040(4) -0.004(3) 0.020(4) -0.015(4)
C20 0.089(6) 0.053(6) 0.028(3) 0.001(3) 0.012(4) -0.017(4)
C21 0.066(5) 0.050(5) 0.032(4) 0.000(3) -0.007(3) -0.003(4)
C22 0.053(4) 0.048(5) 0.028(3) 0.001(3) 0.005(3) -0.006(3)
C23 0.038(3) 0.031(4) 0.033(3) -0.005(3) 0.012(3) -0.008(3)
C24 0.038(4) 0.036(4) 0.038(3) -0.004(3) 0.006(3) -0.003(3)
C25 0.050(4) 0.035(5) 0.052(4) -0.001(3) 0.019(3) 0.001(3)
C26 0.068(5) 0.050(6) 0.060(5) -0.009(4) 0.025(4) -0.023(4)
C27 0.063(5) 0.063(7) 0.052(4) -0.001(4) 0.010(4) -0.035(4)
C28 0.050(4) 0.060(6) 0.035(3) 0.006(3) 0.001(3) -0.021(4)
C29 0.029(3) 0.034(4) 0.025(3) 0.002(3) 0.002(2) 0.002(3)
C30 0.023(3) 0.037(4) 0.029(3) 0.003(3) 0.003(2) -0.003(3)
C31 0.026(3) 0.050(5) 0.025(3) 0.007(3) 0.000(2) -0.008(3)
C32 0.038(4) 0.055(5) 0.036(3) 0.002(3) -0.005(3) -0.004(3)
C33 0.043(4) 0.083(7) 0.034(4) 0.003(4) -0.012(3) -0.023(4)
C34 0.035(4) 0.089(7) 0.030(3) 0.017(4) -0.009(3) -0.014(4)
C35 0.029(4) 0.076(6) 0.039(4) 0.022(4) 0.006(3) 0.007(3)
C36 0.037(4) 0.053(5) 0.030(3) 0.007(3) 0.003(3) -0.002(3)
C37 0.031(4) 0.059(6) 0.039(4) 0.016(3) -0.004(3) 0.000(3)
C38 0.054(5) 0.045(6) 0.066(5) 0.017(4) -0.001(4) 0.005(4)
C39 0.029(3) 0.041(5) 0.038(3) -0.007(3) -0.001(3) -0.004(3)
C40 0.036(4) 0.061(6) 0.049(4) -0.007(4) 0.012(3) -0.011(3)
C41 0.042(4) 0.045(5) 0.047(4) -0.012(3) 0.012(3) -0.005(3)
C42 0.054(5) 0.047(6) 0.077(5) -0.007(4) 0.006(4) 0.015(4)
C43 0.053(4) 0.062(6) 0.044(4) -0.017(4) 0.019(3) -0.016(4)
C44 0.059(5) 0.041(6) 0.104(7) -0.028(5) 0.026(4) -0.007(4)
C45 0.058(5) 0.065(6) 0.058(5) 0.026(4) 0.007(4) 0.003(4)
C46 0.102(8) 0.075(8) 0.089(7) 0.038(6) -0.007(6) 0.016(6)
C47 0.041(4) 0.057(6) 0.046(4) -0.003(3) 0.007(3) -0.011(3)
C48 0.042(4) 0.076(7) 0.048(4) -0.005(4) 0.008(3) 0.002(4)
C49 0.035(4) 0.071(7) 0.068(5) 0.041(4) 0.012(3) 0.004(4)
C50 0.113(8) 0.044(7) 0.163(10) 0.045(7) 0.080(7) 0.023(6)
C51 0.062(5) 0.094(8) 0.049(4) -0.023(5) 0.032(4) -0.032(5)
C52 0.108(7) 0.047(7) 0.124(8) -0.025(6) 0.076(6) -0.023(5)
C53 0.031(3) 0.054(5) 0.042(4) 0.005(3) 0.009(3) -0.003(3)
C54 0.044(4) 0.053(6) 0.060(4) 0.011(4) 0.010(3) 0.001(3)
C55 0.048(4) 0.075(6) 0.033(3) 0.018(4) -0.002(3) -0.014(4)
C56 0.058(5) 0.082(7) 0.036(4) 0.022(4) 0.006(3) -0.006(4)
C57 0.029(4) 0.085(7) 0.039(4) 0.012(4) 0.001(3) -0.006(4)
C58 0.081(6) 0.081(8) 0.057(5) -0.011(5) -0.003(4) -0.031(5)

loop_
_atom_type_symbol
_atom_type_description
_atom_type_scat_dispersion_real
_atom_type_scat_dispersion_imag
_atom_type_scat_source
C C 0.0033 0.0016 'International Tables Vol C Tables 4.2.6.8 and 6.1.1.4'
H H 0.0000 0.0000 'International Tables Vol C Tables 4.2.6.8 and 6.1.1.4'
N N 0.0061 0.0033 'International Tables Vol C Tables 4.2.6.8 and 6.1.1.4'
P P 0.1023 0.0942 'International Tables Vol C Tables 4.2.6.8 and 6.1.1.4'
Pt Pt -1.7033 8.3905 'International Tables Vol C Tables 4.2.6.8 and 6.1.1.4'

loop_
_geom_angle_atom_site_label_1
_geom_angle_atom_site_label_2
_geom_angle_atom_site_label_3
_geom_angle
_geom_angle_site_symmetry_1
_geom_angle_site_symmetry_3
_geom_angle_publ_flag
C7 Pt1 C4 177.2(2) . . ?
C7 Pt1 P1 90.62(16) . . ?
C4 Pt1 P1 89.38(15) . . ?
C7 Pt1 P2 90.63(16) . . ?
C4 Pt1 P2 89.41(15) . . ?
P1 Pt1 P2 178.46(5) . . ?
C30 Pt2 C31 174.0(3) . . ?
C30 Pt2 P3 86.36(16) . . ?
C31 Pt2 P3 91.41(16) . . ?
C30 Pt2 P4 91.57(15) . . ?
C31 Pt2 P4 91.08(16) . . ?
P3 Pt2 P4 175.01(6) . . ?
C37 P1 C39 105.4(3) . . ?
C37 P1 C41 104.1(3) . . ?
C39 P1 C41 104.2(3) . . ?
C37 P1 Pt1 112.9(2) . . ?
C39 P1 Pt1 115.83(19) . . ?
C41 P1 Pt1 113.3(2) . . ?
C43 P2 C47 104.9(3) . . ?
C43 P2 C45 105.9(4) . . ?
C47 P2 C45 103.3(3) . . ?
C43 P2 Pt1 114.2(2) . . ?
C47 P2 Pt1 115.7(2) . . ?
C45 P2 Pt1 111.8(2) . . ?
C49 P3 C53 105.5(3) . . ?
C49 P3 C51 105.0(4) . . ?
C53 P3 C51 104.6(3) . . ?
C49 P3 Pt2 110.6(2) . . ?
C53 P3 Pt2 118.2(2) . . ?
C51 P3 Pt2 111.9(3) . . ?
C57 P4 C55 105.0(3) . . ?
C57 P4 C59A 112.2(6) . . ?
C55 P4 C59A 97.2(5) . . ?
C57 P4 C59B 92.7(5) . . ?
C55 P4 C59B 111.0(5) . . ?
C59A P4 C59B 21.1(5) . . ?
C57 P4 Pt2 116.0(2) . . ?
C55 P4 Pt2 116.3(2) . . ?
C59A P4 Pt2 108.7(5) . . ?
C59B P4 Pt2 113.2(4) . . ?
C15 N1 C10 118.5(5) . . ?
C16 N2 C11 118.8(5) . . ?
C2 C1 C6 119.4(6) . . ?
C1 C2 C3 120.9(6) . . ?
C2 C3 C4 121.4(6) . . ?
C5 C4 C3 115.6(5) . . ?
C5 C4 Pt1 121.8(4) . . ?
C3 C4 Pt1 122.5(5) . . ?
C4 C5 C6 123.7(6) . . ?
C1 C6 C5 119.0(7) . . ?
C8 C7 Pt1 176.0(5) . . ?
C7 C8 C9 177.7(6) . . ?
C14 C9 C10 117.8(5) . . ?
C14 C9 C8 120.8(5) . . ?
C10 C9 C8 121.4(5) . . ?
N1 C10 C9 119.6(5) . . ?
N1 C10 C11 119.8(5) . . ?
C9 C10 C11 120.6(5) . . ?
N2 C11 C10 120.3(5) . . ?
N2 C11 C12 120.3(5) . . ?
C10 C11 C12 119.4(5) . . ?
C13 C12 C11 117.8(5) . . ?
C13 C12 C29 120.0(5) . . ?
C11 C12 C29 122.2(5) . . ?
C12 C13 C14 121.8(5) . . ?
C9 C14 C13 122.4(6) . . ?
N1 C15 C16 121.2(5) . . ?
N1 C15 C17 115.0(5) . . ?
C16 C15 C17 123.8(5) . . ?
N2 C16 C15 120.6(5) . . ?
N2 C16 C23 115.9(5) . . ?
C15 C16 C23 123.5(5) . . ?
C18 C17 C22 119.7(6) . . ?
C18 C17 C15 121.1(5) . . ?
C22 C17 C15 119.2(5) . . ?
C19 C18 C17 121.1(6) . . ?
C18 C19 C20 119.4(6) . . ?
C19 C20 C21 120.2(6) . . ?
C20 C21 C22 120.1(7) . . ?
C17 C22 C21 119.4(6) . . ?
C28 C23 C24 117.5(6) . . ?
C28 C23 C16 118.7(6) . . ?
C24 C23 C16 123.8(5) . . ?
C25 C24 C23 120.9(6) . . ?
C24 C25 C26 121.0(7) . . ?
C27 C26 C25 119.5(7) . . ?
C26 C27 C28 120.5(7) . . ?
C27 C28 C23 120.6(7) . . ?
C30 C29 C12 169.3(6) . . ?
C29 C30 Pt2 172.6(5) . . ?
C32 C31 C36 115.5(6) . . ?
C32 C31 Pt2 124.7(5) . . ?
C36 C31 Pt2 119.8(5) . . ?
C33 C32 C31 121.6(7) . . ?
C34 C33 C32 121.4(7) . . ?
C33 C34 C35 119.3(6) . . ?
C34 C35 C36 120.6(7) . . ?
C35 C36 C31 121.5(7) . . ?
C38 C37 P1 112.5(5) . . ?
C40 C39 P1 116.4(4) . . ?
C42 C41 P1 111.7(5) . . ?
C44 C43 P2 111.9(5) . . ?
C46 C45 P2 114.6(6) . . ?
C48 C47 P2 117.1(5) . . ?
C50 C49 P3 113.4(6) . . ?
C52 C51 P3 111.7(6) . . ?
C54 C53 P3 116.3(4) . . ?
C56 C55 P4 116.9(5) . . ?
C58 C57 P4 113.3(5) . . ?
C60A C59A P4 110.7(11) . . ?
C60B C59B P4 109.3(11) . . ?

loop_
_geom_bond_atom_site_label_1
_geom_bond_atom_site_label_2
_geom_bond_distance
_geom_bond_site_symmetry_2
_geom_bond_publ_flag
Pt1 C7 2.018(5) . ?
Pt1 C4 2.075(5) . ?
Pt1 P1 2.2873(15) . ?
Pt1 P2 2.2902(15) . ?
Pt2 C30 2.019(5) . ?
Pt2 C31 2.060(5) . ?
Pt2 P3 2.2874(15) . ?
Pt2 P4 2.2899(15) . ?
P1 C37 1.815(6) . ?
P1 C39 1.820(6) . ?
P1 C41 1.856(7) . ?
P2 C43 1.818(7) . ?
P2 C47 1.833(6) . ?
P2 C45 1.849(7) . ?
P3 C49 1.807(7) . ?
P3 C53 1.814(6) . ?
P3 C51 1.821(8) . ?
P4 C57 1.808(7) . ?
P4 C55 1.820(6) . ?
P4 C59A 1.844(15) . ?
P4 C59B 1.890(14) . ?
N1 C15 1.331(7) . ?
N1 C10 1.358(7) . ?
N2 C16 1.322(7) . ?
N2 C11 1.361(7) . ?
C1 C2 1.371(9) . ?
C1 C6 1.386(9) . ?
C2 C3 1.395(8) . ?
C3 C4 1.408(8) . ?
C4 C5 1.386(8) . ?
C5 C6 1.393(8) . ?
C7 C8 1.202(7) . ?
C8 C9 1.443(7) . ?
C9 C14 1.372(7) . ?
C9 C10 1.425(8) . ?
C10 C11 1.435(7) . ?
C11 C12 1.436(7) . ?
C12 C13 1.387(8) . ?
C12 C29 1.453(7) . ?
C13 C14 1.402(7) . ?
C15 C16 1.436(8) . ?
C15 C17 1.502(7) . ?
C16 C23 1.490(8) . ?
C17 C18 1.381(8) . ?
C17 C22 1.383(8) . ?
C18 C19 1.374(8) . ?
C19 C20 1.381(10) . ?
C20 C21 1.383(10) . ?
C21 C22 1.390(8) . ?
C23 C28 1.398(8) . ?
C23 C24 1.399(8) . ?
C24 C25 1.372(9) . ?
C25 C26 1.373(9) . ?
C26 C27 1.364(10) . ?
C27 C28 1.393(9) . ?
C29 C30 1.194(7) . ?
C31 C32 1.399(9) . ?
C31 C36 1.416(9) . ?
C32 C33 1.395(8) . ?
C33 C34 1.357(10) . ?
C34 C35 1.366(10) . ?
C35 C36 1.399(8) . ?
C37 C38 1.494(9) . ?
C39 C40 1.513(8) . ?
C41 C42 1.538(9) . ?
C43 C44 1.512(10) . ?
C45 C46 1.467(10) . ?
C47 C48 1.528(8) . ?
C49 C50 1.505(11) . ?
C51 C52 1.521(12) . ?
C53 C54 1.531(8) . ?
C55 C56 1.517(8) . ?
C57 C58 1.527(10) . ?
C59A C60A 1.55(2) . ?
C59B C60B 1.47(2) . ?
